data_4513868
loop_
_publ_author_name
'White, Paul B.'
'Jaworski, Jonathan N.'
'Zhu, Geyunjian Harry'
'Stahl, Shannon S.'

_publ_section_title
;
 Diazafluorenone-Promoted Oxidation Catalysis: Insights into the Role of
 Bidentate Ligands in Pd-Catalyzed Aerobic Aza-Wacker Reactions.
;
_journal_issue 5
_journal_name_full 'ACS catalysis'
_journal_page_first 3340
_journal_page_last 3348
_journal_paper_doi 10.1021/acscatal.6b00953
_journal_volume 6
_journal_year 2016
_chemical_formula_moiety 'C16 H18 N2 O4 Pd, 0.5(H2 O), 0.08(O)'
_chemical_formula_sum 'C16 H19.16 N2 O4.58 Pd'
_chemical_formula_weight 419.16
_space_group_crystal_system monoclinic
_space_group_IT_number 14
_space_group_name_Hall '-P 2ybc'
_space_group_name_H-M_alt 'P 1 21/c 1'
_symmetry_space_group_name_Hall '-P 2ybc'
_symmetry_space_group_name_H-M 'P 1 21/c 1'
_atom_sites_solution_hydrogens mixed
_audit_creation_date 2016-02-01
_audit_creation_method
;
Olex2 1.2-dev
(compiled 2016.01.25 svn.r3250 for OlexSys, GUI svn.r5148)
;
_cell_angle_alpha 90
_cell_angle_beta 94.090(17)
_cell_angle_gamma 90
_cell_formula_units_Z 8
_cell_length_a 14.136(4)
_cell_length_b 9.529(3)
_cell_length_c 25.085(8)
_cell_measurement_reflns_used 9896
_cell_measurement_temperature 100(2)
_cell_measurement_theta_max 71.853
_cell_measurement_theta_min 4.554
_cell_volume 3370.4(18)
_computing_cell_refinement 'SAINT+ Ver. 2015.9-0 (Bruker-AXS, 2015)'
_computing_data_collection 'APEX3 Ver. 2015.9-0 (Bruker-AXS, 2015)'
_computing_data_reduction 'SAINT+ Ver. 2015.9-0 (Bruker-AXS, 2015)'
_computing_molecular_graphics 'Olex2 (Dolomanov et al., 2009)'
_computing_publication_material 'Olex2 (Dolomanov et al., 2009)'
_computing_structure_refinement 'ShelXL (Sheldrick, 2015)'
_computing_structure_solution 'XT (Sheldrick, 2015a)'
_diffrn_ambient_temperature 100.01
_diffrn_detector_area_resol_mean 7.9
_diffrn_detector_type 'CCD area detector'
_diffrn_measured_fraction_theta_full 0.995
_diffrn_measured_fraction_theta_max 0.979
_diffrn_measurement_device 'three-circle diffractometer'
_diffrn_measurement_device_type 'Bruker SMART APEX2 area detector'
_diffrn_measurement_method '0.60\% \w and 0.6\% \f scans'
_diffrn_radiation_collimation '0.5 mm double-pinhole'
_diffrn_radiation_monochromator 'equatorially mounted graphite'
_diffrn_radiation_probe x-ray
_diffrn_radiation_type CuK\a
_diffrn_radiation_wavelength 1.54178
_diffrn_reflns_av_R_equivalents 0.0288
_diffrn_reflns_av_unetI/netI 0.0150
_diffrn_reflns_Laue_measured_fraction_full 0.995
_diffrn_reflns_Laue_measured_fraction_max 0.979
_diffrn_reflns_limit_h_max 17
_diffrn_reflns_limit_h_min -17
_diffrn_reflns_limit_k_max 11
_diffrn_reflns_limit_k_min -9
_diffrn_reflns_limit_l_max 30
_diffrn_reflns_limit_l_min -30
_diffrn_reflns_number 50662
_diffrn_reflns_point_group_measured_fraction_full 0.995
_diffrn_reflns_point_group_measured_fraction_max 0.979
_diffrn_reflns_theta_full 67.000
_diffrn_reflns_theta_max 72.435
_diffrn_reflns_theta_min 3.134
_diffrn_source 'sealed X-ray tube'
_diffrn_source_type 'Siemens, K FFCU 2K 90'
_exptl_absorpt_coefficient_mu 9.112
_exptl_absorpt_correction_T_max 0.7271
_exptl_absorpt_correction_T_min 0.1908
_exptl_absorpt_correction_type multi-scan
_exptl_absorpt_process_details 'SADABS-2014/5 (Krause et al., 2015) was used for absorption correction.'
_exptl_crystal_colour yellow
_exptl_crystal_colour_primary yellow
_exptl_crystal_density_diffrn 1.652
_exptl_crystal_density_method 'not measured'
_exptl_crystal_description needle
_exptl_crystal_F_000 1694
_exptl_crystal_size_max 0.513
_exptl_crystal_size_mid 0.06
_exptl_crystal_size_min 0.054
_refine_diff_density_max 0.540
_refine_diff_density_min -0.446
_refine_diff_density_rms 0.065
_refine_ls_extinction_method none
_refine_ls_goodness_of_fit_ref 1.041
_refine_ls_hydrogen_treatment mixed
_refine_ls_matrix_type full
_refine_ls_number_parameters 442
_refine_ls_number_reflns 6545
_refine_ls_number_restraints 3
_refine_ls_restrained_S_all 1.040
_refine_ls_R_factor_all 0.0226
_refine_ls_R_factor_gt 0.0202
_refine_ls_shift/su_max 0.003
_refine_ls_shift/su_mean 0.000
_refine_ls_structure_factor_coef Fsqd
_refine_ls_weighting_details 'w=1/[\s^2^(Fo^2^)+(0.0271P)^2^+2.4215P] where P=(Fo^2^+2Fc^2^)/3'
_refine_ls_weighting_scheme calc
_refine_ls_wR_factor_gt 0.0495
_refine_ls_wR_factor_ref 0.0508
_reflns_Friedel_coverage 0.000
_reflns_number_gt 6063
_reflns_number_total 6545
_reflns_threshold_expression 'I > 2\s(I)'
_cod_data_source_file cs6b00953_si_002.cif
_cod_data_source_block Pd(6,6-Me2bpy)(OAc)2
_cod_depositor_comments
;Adding full bibliography for 4513868--4513870.cif.

The following automatic conversions were performed:

data name '_iucr_refine_instruction_details' was replaced with
'_iucr_refine_instructions_details' as specified in the replacement
file 'data/replacement-values/replacement_tags.lst'.

Automatic conversion script
Id: cif_correct_tags 9268 2022-04-12 08:56:07Z antanas 
;
_cod_database_code 4513868
_shelx_space_group_comment
;
The symmetry employed for this shelxl refinement is uniquely defined
by the following loop, which should always be used as a source of
symmetry information in preference to the above space-group names.
They are only intended as comments.
;
_shelx_estimated_absorpt_t_max 0.639
_shelx_estimated_absorpt_t_min 0.089
_olex2_refinement_description
;
1. Fixed Uiso
 At 1.2 times of:
  All C(H) groups
 At 1.5 times of:
  All C(H,H,H) groups, All O(H,H) groups
2. Restrained distances
 O1W-H1WA = O1W-H1WB
 0.9584 with sigma of 0.001
 H1WA-H1WB
 1.515 with sigma of 0.001
3. Others
 Fixed Sof: O2W(0.15861)
4.a Aromatic/amide H refined with riding coordinates:
 C3(H3), C4(H4), C5(H5), C8(H8), C9(H9), C10(H10), C3A(H3A), C4A(H4A),
 C5A(H5A), C8A(H8A), C9A(H9A), C10A(H10A)
4.b Idealised Me refined as rotating group:
 C1(H1A,H1B,H1C), C12(H12A,H12B,H12C), C14(H14A,H14B,H14C), C16(H16A,H16B,
 H16C), C1A(H1AA,H1AB,H1AC), C12A(H12D,H12E,H12F), C14A(H14D,H14E,H14F),
 C16A(H16D,H16E,H16F)
;
_shelx_shelxl_version_number 2014/7
_olex2_submission_special_instructions 'No special instructions were received'

loop_
_space_group_symop_operation_xyz
'x, y, z'
'-x, y+1/2, -z+1/2'
'-x, -y, -z'
'x, -y-1/2, z-1/2'

loop_
_atom_site_label
_atom_site_type_symbol
_atom_site_fract_x
_atom_site_fract_y
_atom_site_fract_z
_atom_site_U_iso_or_equiv
_atom_site_adp_type
_atom_site_occupancy
_atom_site_site_symmetry_order
_atom_site_calc_flag
_atom_site_refinement_flags_posn
_atom_site_refinement_flags_occupancy
Pd1 Pd 0.23702(2) 0.02462(2) 0.36752(2) 0.01255(4) Uani 1 1 d . .
O1 O 0.23241(9) -0.12895(14) 0.42207(5) 0.0175(3) Uani 1 1 d . .
O2 O 0.24048(10) -0.30064(15) 0.36200(5) 0.0211(3) Uani 1 1 d . .
O3 O 0.10703(9) 0.06525(15) 0.39125(5) 0.0177(3) Uani 1 1 d . .
O4 O 0.03749(11) 0.01827(16) 0.31003(6) 0.0237(3) Uani 1 1 d . .
N1 N 0.36392(11) -0.02026(17) 0.33841(6) 0.0152(3) Uani 1 1 d . .
N2 N 0.23948(11) 0.17569(17) 0.31106(6) 0.0151(3) Uani 1 1 d . .
C1 C 0.44351(14) -0.1386(2) 0.41720(8) 0.0243(4) Uani 1 1 d . .
H1A H 0.3995 -0.0809 0.4362 0.036 Uiso 1 1 calc GR .
H1B H 0.5085 -0.1213 0.4319 0.036 Uiso 1 1 calc GR .
H1C H 0.4279 -0.2380 0.4215 0.036 Uiso 1 1 calc GR .
C2 C 0.43528(13) -0.1013(2) 0.35895(8) 0.0181(4) Uani 1 1 d . .
C3 C 0.50590(14) -0.1477(2) 0.32672(9) 0.0231(4) Uani 1 1 d . .
H3 H 0.5561 -0.2050 0.3415 0.028 Uiso 1 1 calc R .
C4 C 0.50268(15) -0.1103(2) 0.27364(9) 0.0248(4) Uani 1 1 d . .
H4 H 0.5486 -0.1456 0.2512 0.030 Uiso 1 1 calc R .
C5 C 0.43141(15) -0.0203(2) 0.25315(8) 0.0211(4) Uani 1 1 d . .
H5 H 0.4292 0.0095 0.2169 0.025 Uiso 1 1 calc R .
C6 C 0.36420(14) 0.0245(2) 0.28658(8) 0.0167(4) Uani 1 1 d . .
C7 C 0.29317(13) 0.1333(2) 0.27081(8) 0.0156(4) Uani 1 1 d . .
C8 C 0.28516(13) 0.1963(2) 0.22122(8) 0.0186(4) Uani 1 1 d . .
H8 H 0.3217 0.1638 0.1933 0.022 Uiso 1 1 calc R .
C9 C 0.22306(14) 0.3076(2) 0.21272(8) 0.0209(4) Uani 1 1 d . .
H9 H 0.2138 0.3493 0.1784 0.025 Uiso 1 1 calc R .
C10 C 0.17466(14) 0.3574(2) 0.25482(8) 0.0214(4) Uani 1 1 d . .
H10 H 0.1345 0.4369 0.2500 0.026 Uiso 1 1 calc R .
C11 C 0.18484(13) 0.2908(2) 0.30443(8) 0.0181(4) Uani 1 1 d . .
C12 C 0.13907(15) 0.3512(2) 0.35146(9) 0.0236(4) Uani 1 1 d . .
H12A H 0.0705 0.3345 0.3474 0.035 Uiso 1 1 calc GR .
H12B H 0.1512 0.4524 0.3534 0.035 Uiso 1 1 calc GR .
H12C H 0.1656 0.3063 0.3843 0.035 Uiso 1 1 calc GR .
C13 C 0.23448(13) -0.2583(2) 0.40807(7) 0.0161(4) Uani 1 1 d . .
C14 C 0.23005(16) -0.3598(2) 0.45399(8) 0.0252(5) Uani 1 1 d . .
H14A H 0.2934 -0.3706 0.4720 0.038 Uiso 1 1 calc GR .
H14B H 0.2074 -0.4511 0.4404 0.038 Uiso 1 1 calc GR .
H14C H 0.1865 -0.3236 0.4794 0.038 Uiso 1 1 calc GR .
C15 C 0.03469(14) 0.0518(2) 0.35723(8) 0.0179(4) Uani 1 1 d . .
C16 C -0.05924(14) 0.0824(2) 0.38073(9) 0.0262(5) Uani 1 1 d . .
H16A H -0.0771 0.0025 0.4025 0.039 Uiso 1 1 calc GR .
H16B H -0.1083 0.0979 0.3517 0.039 Uiso 1 1 calc GR .
H16C H -0.0529 0.1666 0.4031 0.039 Uiso 1 1 calc GR .
Pd1A Pd 0.74550(2) 0.49238(2) 0.42172(2) 0.01271(4) Uani 1 1 d . .
O1A O 0.61985(9) 0.42521(15) 0.44386(5) 0.0182(3) Uani 1 1 d . .
O2A O 0.54064(11) 0.51739(17) 0.37213(6) 0.0264(3) Uani 1 1 d . .
O3A O 0.72761(10) 0.64647(14) 0.47406(5) 0.0185(3) Uani 1 1 d . .
O4A O 0.71174(11) 0.80033(16) 0.40649(6) 0.0260(3) Uani 1 1 d . .
N1A N 0.76207(11) 0.35123(17) 0.36235(6) 0.0145(3) Uani 1 1 d . .
N2A N 0.87282(11) 0.55818(17) 0.39935(6) 0.0155(3) Uani 1 1 d . .
C1A C 0.65739(16) 0.1610(2) 0.39019(9) 0.0249(4) Uani 1 1 d . .
H1AA H 0.6761 0.1986 0.4258 0.037 Uiso 1 1 calc GR .
H1AB H 0.6709 0.0602 0.3895 0.037 Uiso 1 1 calc GR .
H1AC H 0.5894 0.1765 0.3820 0.037 Uiso 1 1 calc GR .
C2A C 0.71225(13) 0.2341(2) 0.34937(8) 0.0177(4) Uani 1 1 d . .
C3A C 0.71422(14) 0.1768(2) 0.29809(8) 0.0217(4) Uani 1 1 d . .
H3A H 0.6769 0.0965 0.2886 0.026 Uiso 1 1 calc R .
C4A C 0.77000(15) 0.2363(2) 0.26132(8) 0.0227(4) Uani 1 1 d . .
H4A H 0.7698 0.1993 0.2262 0.027 Uiso 1 1 calc R .
C5A C 0.82632(14) 0.3508(2) 0.27615(8) 0.0203(4) Uani 1 1 d . .
H5A H 0.8675 0.3907 0.2519 0.024 Uiso 1 1 calc R .
C6A C 0.82147(13) 0.4058(2) 0.32683(7) 0.0153(4) Uani 1 1 d . .
C7A C 0.88277(13) 0.5220(2) 0.34748(8) 0.0159(4) Uani 1 1 d . .
C8A C 0.94935(13) 0.5864(2) 0.31772(8) 0.0197(4) Uani 1 1 d . .
H8A H 0.9547 0.5615 0.2814 0.024 Uiso 1 1 calc R .
C9A C 1.00799(14) 0.6878(2) 0.34193(9) 0.0225(4) Uani 1 1 d . .
H9A H 1.0518 0.7373 0.3219 0.027 Uiso 1 1 calc R .
C10A C 1.00210(14) 0.7162(2) 0.39557(9) 0.0219(4) Uani 1 1 d . .
H10A H 1.0444 0.7819 0.4130 0.026 Uiso 1 1 calc R .
C11A C 0.93455(13) 0.6490(2) 0.42423(8) 0.0193(4) Uani 1 1 d . .
C12A C 0.93346(15) 0.6736(2) 0.48351(8) 0.0261(5) Uani 1 1 d . .
H12D H 0.9063 0.7661 0.4899 0.039 Uiso 1 1 calc GR .
H12E H 0.9984 0.6695 0.4999 0.039 Uiso 1 1 calc GR .
H12F H 0.8950 0.6010 0.4993 0.039 Uiso 1 1 calc GR .
C13A C 0.54367(14) 0.4521(2) 0.41480(8) 0.0189(4) Uani 1 1 d . .
C14A C 0.45489(15) 0.3942(3) 0.43723(9) 0.0304(5) Uani 1 1 d . .
H14D H 0.4701 0.3064 0.4563 0.046 Uiso 1 1 calc GR .
H14E H 0.4068 0.3763 0.4079 0.046 Uiso 1 1 calc GR .
H14F H 0.4304 0.4625 0.4620 0.046 Uiso 1 1 calc GR .
C15A C 0.71390(14) 0.7704(2) 0.45432(8) 0.0186(4) Uani 1 1 d . .
C16A C 0.70171(17) 0.8820(2) 0.49626(9) 0.0279(5) Uani 1 1 d . .
H16D H 0.6770 0.8389 0.5279 0.042 Uiso 1 1 calc GR .
H16E H 0.6571 0.9535 0.4818 0.042 Uiso 1 1 calc GR .
H16F H 0.7632 0.9259 0.5062 0.042 Uiso 1 1 calc GR .
O1W O 0.36246(11) 0.50289(18) 0.31487(7) 0.0311(4) Uani 1 1 d D .
H1WA H 0.4225(7) 0.507(3) 0.3352(8) 0.047 Uiso 1 1 d DR .
H1WB H 0.3214(11) 0.560(2) 0.3346(8) 0.047 Uiso 1 1 d DR .
O2W O 0.0899(10) -0.0464(16) 0.4933(6) 0.056(3) Uiso 0.1586 1 d . P

loop_
_atom_site_aniso_label
_atom_site_aniso_U_11
_atom_site_aniso_U_22
_atom_site_aniso_U_33
_atom_site_aniso_U_23
_atom_site_aniso_U_13
_atom_site_aniso_U_12
Pd1 0.01213(7) 0.01193(8) 0.01358(7) 0.00037(5) 0.00087(5) 0.00137(5)
O1 0.0204(7) 0.0178(7) 0.0143(6) 0.0028(5) 0.0022(5) 0.0028(5)
O2 0.0261(7) 0.0201(8) 0.0170(7) -0.0004(5) 0.0013(6) 0.0013(6)
O3 0.0150(6) 0.0203(7) 0.0182(7) 0.0004(5) 0.0030(5) 0.0028(5)
O4 0.0246(8) 0.0270(8) 0.0193(8) -0.0013(6) 0.0007(6) -0.0025(6)
N1 0.0134(8) 0.0154(8) 0.0167(8) -0.0009(6) 0.0017(6) -0.0007(6)
N2 0.0145(7) 0.0125(8) 0.0179(8) 0.0006(6) -0.0005(6) -0.0025(6)
C1 0.0166(10) 0.0329(13) 0.0229(11) 0.0043(9) -0.0018(8) 0.0070(8)
C2 0.0144(9) 0.0169(10) 0.0230(10) 0.0001(8) 0.0005(7) -0.0001(7)
C3 0.0165(10) 0.0231(11) 0.0298(11) 0.0010(8) 0.0027(8) 0.0041(8)
C4 0.0214(10) 0.0246(12) 0.0295(11) -0.0027(9) 0.0098(8) 0.0029(8)
C5 0.0215(10) 0.0227(11) 0.0195(10) 0.0010(8) 0.0056(8) -0.0013(8)
C6 0.0161(9) 0.0151(10) 0.0188(10) -0.0004(7) 0.0013(7) -0.0040(7)
C7 0.0137(9) 0.0131(10) 0.0198(9) -0.0012(7) 0.0011(7) -0.0050(7)
C8 0.0160(9) 0.0192(10) 0.0204(10) 0.0003(8) -0.0003(7) -0.0075(7)
C9 0.0215(10) 0.0196(11) 0.0207(10) 0.0051(8) -0.0044(8) -0.0070(8)
C10 0.0194(10) 0.0133(10) 0.0305(11) 0.0037(8) -0.0047(8) -0.0020(7)
C11 0.0161(9) 0.0119(10) 0.0259(10) 0.0001(7) -0.0008(8) -0.0016(7)
C12 0.0260(11) 0.0151(10) 0.0299(11) 0.0003(8) 0.0044(9) 0.0039(8)
C13 0.0129(8) 0.0188(10) 0.0164(9) 0.0018(7) -0.0007(7) 0.0014(7)
C14 0.0314(12) 0.0228(12) 0.0209(10) 0.0055(8) 0.0000(9) 0.0012(9)
C15 0.0178(9) 0.0121(10) 0.0240(10) 0.0034(8) 0.0020(7) 0.0002(7)
C16 0.0165(10) 0.0278(12) 0.0342(12) 0.0000(9) 0.0019(8) 0.0035(8)
Pd1A 0.01393(7) 0.01204(8) 0.01219(7) 0.00004(5) 0.00126(5) 0.00095(5)
O1A 0.0152(6) 0.0222(8) 0.0174(7) 0.0021(5) 0.0029(5) -0.0002(5)
O2A 0.0204(7) 0.0373(9) 0.0210(8) 0.0070(6) -0.0011(6) 0.0014(6)
O3A 0.0243(7) 0.0167(7) 0.0148(6) -0.0025(5) 0.0032(5) 0.0015(5)
O4A 0.0397(9) 0.0207(8) 0.0174(7) 0.0004(6) 0.0009(6) 0.0061(6)
N1A 0.0152(7) 0.0140(8) 0.0145(8) 0.0002(6) 0.0014(6) 0.0040(6)
N2A 0.0143(7) 0.0144(8) 0.0179(8) 0.0019(6) 0.0017(6) 0.0032(6)
C1A 0.0300(11) 0.0153(11) 0.0302(11) -0.0017(8) 0.0068(9) -0.0044(8)
C2A 0.0183(9) 0.0142(10) 0.0202(10) -0.0010(7) -0.0008(7) 0.0036(7)
C3A 0.0232(10) 0.0169(10) 0.0240(11) -0.0033(8) -0.0040(8) 0.0031(8)
C4A 0.0290(11) 0.0232(11) 0.0155(9) -0.0040(8) -0.0012(8) 0.0071(8)
C5A 0.0250(10) 0.0209(11) 0.0155(9) 0.0029(8) 0.0039(8) 0.0061(8)
C6A 0.0152(9) 0.0141(10) 0.0163(9) 0.0031(7) 0.0001(7) 0.0060(7)
C7A 0.0149(9) 0.0144(10) 0.0183(10) 0.0036(7) -0.0002(7) 0.0060(7)
C8A 0.0175(9) 0.0198(11) 0.0221(10) 0.0051(8) 0.0040(7) 0.0060(8)
C9A 0.0149(9) 0.0196(11) 0.0336(12) 0.0089(9) 0.0053(8) 0.0025(7)
C10A 0.0151(9) 0.0165(10) 0.0337(12) 0.0004(8) -0.0013(8) 0.0004(7)
C11A 0.0156(9) 0.0166(10) 0.0254(10) -0.0009(8) -0.0019(8) 0.0031(7)
C12A 0.0242(11) 0.0283(12) 0.0252(11) -0.0057(9) -0.0033(8) -0.0030(9)
C13A 0.0179(9) 0.0222(11) 0.0169(9) -0.0038(8) 0.0024(7) 0.0010(8)
C14A 0.0191(10) 0.0435(15) 0.0290(12) 0.0044(10) 0.0046(9) -0.0021(9)
C15A 0.0185(9) 0.0176(10) 0.0194(10) -0.0029(8) -0.0005(7) 0.0008(7)
C16A 0.0403(13) 0.0223(12) 0.0210(11) -0.0059(9) 0.0012(9) 0.0052(9)
O1W 0.0212(8) 0.0418(10) 0.0293(9) -0.0090(7) -0.0042(6) 0.0070(7)

loop_
_atom_type_symbol
_atom_type_description
_atom_type_scat_dispersion_real
_atom_type_scat_dispersion_imag
_atom_type_scat_source
C C 0.0181 0.0091 'International Tables Vol C Tables 4.2.6.8 and 6.1.1.4'
H H 0.0000 0.0000 'International Tables Vol C Tables 4.2.6.8 and 6.1.1.4'
N N 0.0311 0.0180 'International Tables Vol C Tables 4.2.6.8 and 6.1.1.4'
O O 0.0492 0.0322 'International Tables Vol C Tables 4.2.6.8 and 6.1.1.4'
Pd Pd 0.1215 3.9337 'International Tables Vol C Tables 4.2.6.8 and 6.1.1.4'

loop_
_geom_angle_atom_site_label_1
_geom_angle_atom_site_label_2
_geom_angle_atom_site_label_3
_geom_angle
O1 Pd1 O3 82.17(6)
O1 Pd1 N1 99.44(6)
O1 Pd1 N2 178.35(6)
O3 Pd1 N1 175.94(6)
O3 Pd1 N2 97.59(6)
N2 Pd1 N1 80.69(7)
C13 O1 Pd1 120.76(12)
C15 O3 Pd1 118.88(12)
C2 N1 Pd1 129.92(14)
C2 N1 C6 119.38(17)
C6 N1 Pd1 109.79(13)
C7 N2 Pd1 110.21(13)
C11 N2 Pd1 128.97(13)
C11 N2 C7 119.59(17)
H1A C1 H1B 109.5
H1A C1 H1C 109.5
H1B C1 H1C 109.5
C2 C1 H1A 109.5
C2 C1 H1B 109.5
C2 C1 H1C 109.5
N1 C2 C1 120.91(18)
N1 C2 C3 120.44(19)
C3 C2 C1 118.60(18)
C2 C3 H3 120.0
C4 C3 C2 120.10(19)
C4 C3 H3 120.0
C3 C4 H4 120.3
C3 C4 C5 119.30(19)
C5 C4 H4 120.3
C4 C5 H5 120.7
C6 C5 C4 118.54(19)
C6 C5 H5 120.7
N1 C6 C5 121.98(19)
N1 C6 C7 115.17(17)
C5 C6 C7 122.63(18)
N2 C7 C6 114.33(17)
N2 C7 C8 121.59(18)
C8 C7 C6 123.90(18)
C7 C8 H8 120.6
C7 C8 C9 118.89(19)
C9 C8 H8 120.6
C8 C9 H9 120.4
C10 C9 C8 119.23(19)
C10 C9 H9 120.4
C9 C10 H10 120.0
C9 C10 C11 120.01(19)
C11 C10 H10 120.0
N2 C11 C10 120.20(19)
N2 C11 C12 119.46(18)
C10 C11 C12 120.26(18)
C11 C12 H12A 109.5
C11 C12 H12B 109.5
C11 C12 H12C 109.5
H12A C12 H12B 109.5
H12A C12 H12C 109.5
H12B C12 H12C 109.5
O1 C13 C14 113.83(17)
O2 C13 O1 125.15(18)
O2 C13 C14 121.01(18)
C13 C14 H14A 109.5
C13 C14 H14B 109.5
C13 C14 H14C 109.5
H14A C14 H14B 109.5
H14A C14 H14C 109.5
H14B C14 H14C 109.5
O3 C15 C16 113.41(17)
O4 C15 O3 125.74(18)
O4 C15 C16 120.84(18)
C15 C16 H16A 109.5
C15 C16 H16B 109.5
C15 C16 H16C 109.5
H16A C16 H16B 109.5
H16A C16 H16C 109.5
H16B C16 H16C 109.5
O1A Pd1A N1A 98.19(6)
O1A Pd1A N2A 179.42(6)
O3A Pd1A O1A 84.05(6)
O3A Pd1A N1A 173.96(6)
O3A Pd1A N2A 96.39(6)
N2A Pd1A N1A 81.40(7)
C13A O1A Pd1A 120.24(13)
C15A O3A Pd1A 116.31(12)
C2A N1A Pd1A 129.77(13)
C2A N1A C6A 119.45(16)
C6A N1A Pd1A 109.47(13)
C7A N2A Pd1A 109.93(13)
C11A N2A Pd1A 128.98(13)
C11A N2A C7A 119.75(17)
H1AA C1A H1AB 109.5
H1AA C1A H1AC 109.5
H1AB C1A H1AC 109.5
C2A C1A H1AA 109.5
C2A C1A H1AB 109.5
C2A C1A H1AC 109.5
N1A C2A C1A 120.44(17)
N1A C2A C3A 120.08(18)
C3A C2A C1A 119.44(19)
C2A C3A H3A 119.9
C4A C3A C2A 120.3(2)
C4A C3A H3A 119.9
C3A C4A H4A 120.3
C3A C4A C5A 119.32(19)
C5A C4A H4A 120.3
C4A C5A H5A 120.6
C6A C5A C4A 118.73(19)
C6A C5A H5A 120.6
N1A C6A C5A 121.83(18)
N1A C6A C7A 115.36(16)
C5A C6A C7A 122.74(18)
N2A C7A C6A 115.24(17)
N2A C7A C8A 121.51(19)
C8A C7A C6A 123.18(18)
C7A C8A H8A 120.6
C9A C8A C7A 118.75(19)
C9A C8A H8A 120.6
C8A C9A H9A 120.4
C10A C9A C8A 119.23(19)
C10A C9A H9A 120.4
C9A C10A H10A 119.8
C9A C10A C11A 120.32(19)
C11A C10A H10A 119.8
N2A C11A C10A 120.04(19)
N2A C11A C12A 120.27(18)
C10A C11A C12A 119.63(19)
C11A C12A H12D 109.5
C11A C12A H12E 109.5
C11A C12A H12F 109.5
H12D C12A H12E 109.5
H12D C12A H12F 109.5
H12E C12A H12F 109.5
O1A C13A C14A 113.59(18)
O2A C13A O1A 124.65(18)
O2A C13A C14A 121.75(18)
C13A C14A H14D 109.5
C13A C14A H14E 109.5
C13A C14A H14F 109.5
H14D C14A H14E 109.5
H14D C14A H14F 109.5
H14E C14A H14F 109.5
O3A C15A C16A 113.43(17)
O4A C15A O3A 125.36(18)
O4A C15A C16A 121.20(19)
C15A C16A H16D 109.5
C15A C16A H16E 109.5
C15A C16A H16F 109.5
H16D C16A H16E 109.5
H16D C16A H16F 109.5
H16E C16A H16F 109.5
H1WA O1W H1WB 104.44(15)

loop_
_geom_bond_atom_site_label_1
_geom_bond_atom_site_label_2
_geom_bond_distance
Pd1 O1 2.0076(14)
Pd1 O3 2.0092(14)
Pd1 N1 2.0300(17)
Pd1 N2 2.0215(16)
O1 C13 1.282(2)
O2 C13 1.233(2)
O3 C15 1.291(2)
O4 C15 1.230(3)
N1 C2 1.344(3)
N1 C6 1.369(3)
N2 C7 1.367(2)
N2 C11 1.345(3)
C1 H1A 0.9800
C1 H1B 0.9800
C1 H1C 0.9800
C1 C2 1.500(3)
C2 C3 1.400(3)
C3 H3 0.9500
C3 C4 1.376(3)
C4 H4 0.9500
C4 C5 1.393(3)
C5 H5 0.9500
C5 C6 1.379(3)
C6 C7 1.477(3)
C7 C8 1.378(3)
C8 H8 0.9500
C8 C9 1.384(3)
C9 H9 0.9500
C9 C10 1.383(3)
C10 H10 0.9500
C10 C11 1.395(3)
C11 C12 1.500(3)
C12 H12A 0.9800
C12 H12B 0.9800
C12 H12C 0.9800
C13 C14 1.509(3)
C14 H14A 0.9800
C14 H14B 0.9800
C14 H14C 0.9800
C15 C16 1.519(3)
C16 H16A 0.9800
C16 H16B 0.9800
C16 H16C 0.9800
Pd1A O1A 2.0034(14)
Pd1A O3A 1.9977(14)
Pd1A N1A 2.0327(16)
Pd1A N2A 2.0228(17)
O1A C13A 1.282(2)
O2A C13A 1.236(3)
O3A C15A 1.290(3)
O4A C15A 1.231(2)
N1A C2A 1.347(3)
N1A C6A 1.370(2)
N2A C7A 1.363(3)
N2A C11A 1.350(3)
C1A H1AA 0.9800
C1A H1AB 0.9800
C1A H1AC 0.9800
C1A C2A 1.499(3)
C2A C3A 1.400(3)
C3A H3A 0.9500
C3A C4A 1.378(3)
C4A H4A 0.9500
C4A C5A 1.386(3)
C5A H5A 0.9500
C5A C6A 1.381(3)
C6A C7A 1.477(3)
C7A C8A 1.386(3)
C8A H8A 0.9500
C8A C9A 1.385(3)
C9A H9A 0.9500
C9A C10A 1.381(3)
C10A H10A 0.9500
C10A C11A 1.392(3)
C11A C12A 1.506(3)
C12A H12D 0.9800
C12A H12E 0.9800
C12A H12F 0.9800
C13A C14A 1.515(3)
C14A H14D 0.9800
C14A H14E 0.9800
C14A H14F 0.9800
C15A C16A 1.515(3)
C16A H16D 0.9800
C16A H16E 0.9800
C16A H16F 0.9800
O1W H1WA 0.9584(11)
O1W H1WB 0.9583(11)

loop_
_geom_hbond_atom_site_label_D
_geom_hbond_atom_site_label_H
_geom_hbond_atom_site_label_A
_geom_hbond_distance_DH
_geom_hbond_distance_HA
_geom_hbond_distance_DA
_geom_hbond_angle_DHA
_geom_hbond_site_symmetry_A
O1W H1WA O2A 0.9584(11) 1.855(3) 2.813(2) 178(2) .
O1W H1WB O2 0.9583(11) 1.913(6) 2.858(2) 168(2) 1_565

loop_
_geom_torsion_atom_site_label_1
_geom_torsion_atom_site_label_2
_geom_torsion_atom_site_label_3
_geom_torsion_atom_site_label_4
_geom_torsion
Pd1 O1 C13 O2 1.0(3)
Pd1 O1 C13 C14 -179.76(12)
Pd1 O3 C15 O4 -1.6(3)
Pd1 O3 C15 C16 178.65(13)
Pd1 N1 C2 C1 -19.4(3)
Pd1 N1 C2 C3 163.42(15)
Pd1 N1 C6 C5 -164.58(16)
Pd1 N1 C6 C7 20.7(2)
Pd1 N2 C7 C6 -23.47(19)
Pd1 N2 C7 C8 161.23(15)
Pd1 N2 C11 C10 -158.84(14)
Pd1 N2 C11 C12 24.3(3)
N1 C2 C3 C4 0.0(3)
N1 C6 C7 N2 1.8(2)
N1 C6 C7 C8 176.93(17)
N2 C7 C8 C9 1.8(3)
C1 C2 C3 C4 -177.2(2)
C2 N1 C6 C5 5.5(3)
C2 N1 C6 C7 -169.19(17)
C2 C3 C4 C5 3.3(3)
C3 C4 C5 C6 -2.3(3)
C4 C5 C6 N1 -2.1(3)
C4 C5 C6 C7 172.16(18)
C5 C6 C7 N2 -172.91(18)
C5 C6 C7 C8 2.3(3)
C6 N1 C2 C1 172.83(18)
C6 N1 C2 C3 -4.4(3)
C6 C7 C8 C9 -172.99(18)
C7 N2 C11 C10 7.2(3)
C7 N2 C11 C12 -169.65(17)
C7 C8 C9 C10 3.4(3)
C8 C9 C10 C11 -3.4(3)
C9 C10 C11 N2 -1.9(3)
C9 C10 C11 C12 174.87(18)
C11 N2 C7 C6 168.07(16)
C11 N2 C7 C8 -7.2(3)
Pd1A O1A C13A O2A 0.8(3)
Pd1A O1A C13A C14A -179.88(14)
Pd1A O3A C15A O4A -0.5(3)
Pd1A O3A C15A C16A -179.53(13)
Pd1A N1A C2A C1A -23.1(3)
Pd1A N1A C2A C3A 159.24(14)
Pd1A N1A C6A C5A -162.87(15)
Pd1A N1A C6A C7A 20.05(18)
Pd1A N2A C7A C6A -21.36(19)
Pd1A N2A C7A C8A 161.62(15)
Pd1A N2A C11A C10A -158.94(15)
Pd1A N2A C11A C12A 23.7(3)
N1A C2A C3A C4A 2.6(3)
N1A C6A C7A N2A 0.8(2)
N1A C6A C7A C8A 177.75(17)
N2A C7A C8A C9A 1.3(3)
C1A C2A C3A C4A -175.03(19)
C2A N1A C6A C5A 5.3(3)
C2A N1A C6A C7A -171.81(16)
C2A C3A C4A C5A 2.0(3)
C3A C4A C5A C6A -2.9(3)
C4A C5A C6A N1A -0.7(3)
C4A C5A C6A C7A 176.19(18)
C5A C6A C7A N2A -176.27(17)
C5A C6A C7A C8A 0.7(3)
C6A N1A C2A C1A 171.45(17)
C6A N1A C2A C3A -6.2(3)
C6A C7A C8A C9A -175.52(17)
C7A N2A C11A C10A 6.4(3)
C7A N2A C11A C12A -170.93(18)
C7A C8A C9A C10A 3.6(3)
C8A C9A C10A C11A -3.4(3)
C9A C10A C11A N2A -1.6(3)
C9A C10A C11A C12A 175.77(19)
C11A N2A C7A C6A 170.70(16)
C11A N2A C7A C8A -6.3(3)
